data_4307799
loop_
_publ_author_name
'Andriy V. Tkachuk'
'Davin G. Piercey'
'Arthur Mar'

_publ_contact_author_address
; Department of Chemistry
  University of Alberta
  Edmonton, AB
  Canada  T6G 2G2
;
_publ_contact_author_email arthur.mar@ualberta.ca
_publ_contact_author_fax '(780) 492-8231'
_publ_contact_author_name 'Dr. Arthur Mar'
_publ_contact_author_phone '(780) 492-5592'
_publ_section_title
;
Ternary Zirconium Tin Antimonide ZrSn2-xSbx (0.2 < x < 0.8), Different
from the Parent Binaries ZrSn2 and ZrSb2
;
_journal_name_full 'Inorganic Chemistry'
_journal_page_first 2877
_journal_page_last 2882
_journal_paper_doi 10.1021/ic062277r
_journal_volume 46
_journal_year 2007
_chemical_formula_structural 'Zr Sn1.30 Sb0.70'
_chemical_formula_sum 'Sb0.7 Sn1.3 Zr'
_chemical_formula_weight 330.74
_chemical_name_common 'Zirconium tin antimony (1/1.3/0.7)'
_chemical_name_systematic 'Zirconium tin antimony (1/1.3/0.7)'
_space_group_IT_number 181
_symmetry_cell_setting hexagonal
_symmetry_space_group_name_Hall 'P 64 2 (0 0 2)'
_symmetry_space_group_name_H-M 'P 64 2 2'
_atom_sites_solution_hydrogens none
_atom_sites_solution_primary direct
_atom_sites_solution_secondary difmap
_cell_angle_alpha 90.00
_cell_angle_beta 90.00
_cell_angle_gamma 120.00
_cell_formula_units_Z 3
_cell_length_a 5.5142(4)
_cell_length_b 5.5142(4)
_cell_length_c 7.6287(6)
_cell_measurement_reflns_used 1656
_cell_measurement_temperature 295(2)
_cell_measurement_theta_max 32.84
_cell_measurement_theta_min 2.67
_cell_volume 200.88(3)
_computing_cell_refinement 'Bruker SAINT 7.06 (Bruker, 2004)'
_computing_data_collection 'Bruker SMART 5.054 (Bruker, 1999)'
_computing_data_reduction 'Bruker SAINT 7.06'
_computing_molecular_graphics 'ATOMS 5.1 (Dowty, 1999)'
_computing_publication_material 'Bruker SHELXTL 6.12'
_computing_structure_refinement 'Bruker SHELXTL 6.12'
_computing_structure_solution 'Bruker SHELXTL 6.12'
_diffrn_ambient_temperature 295(2)
_diffrn_measured_fraction_theta_full 0.995
_diffrn_measured_fraction_theta_max 0.995
_diffrn_measurement_device_type 'Bruker Platform/SMART 1000 CCD'
_diffrn_measurement_method \w-scans
_diffrn_radiation_monochromator graphite
_diffrn_radiation_source 'fine-focus sealed tube'
_diffrn_radiation_type MoK\a
_diffrn_radiation_wavelength 0.71073
_diffrn_reflns_av_R_equivalents 0.0380
_diffrn_reflns_av_sigmaI/netI 0.0184
_diffrn_reflns_limit_h_max 8
_diffrn_reflns_limit_h_min -8
_diffrn_reflns_limit_k_max 8
_diffrn_reflns_limit_k_min -8
_diffrn_reflns_limit_l_max 11
_diffrn_reflns_limit_l_min -11
_diffrn_reflns_number 2734
_diffrn_reflns_theta_full 33.00
_diffrn_reflns_theta_max 33.00
_diffrn_reflns_theta_min 4.27
_diffrn_standards_number 0
_exptl_absorpt_coefficient_mu 22.471
_exptl_absorpt_correction_T_max 0.16201
_exptl_absorpt_correction_T_min 0.06583
_exptl_absorpt_correction_type numerical
_exptl_absorpt_process_details 'Bruker SHELXTL 6.12 (Sheldrick, 2001)'
_exptl_crystal_colour grey
_exptl_crystal_density_diffrn 8.202
_exptl_crystal_density_method 'not measured'
_exptl_crystal_description prism
_exptl_crystal_F_000 422
_exptl_crystal_size_max 0.168
_exptl_crystal_size_mid 0.134
_exptl_crystal_size_min 0.113
_refine_diff_density_max 1.991
_refine_diff_density_min -4.432
_refine_diff_density_rms 0.796
_refine_ls_abs_structure_details 'Flack H D (1983), Acta Cryst. A39, 876-881'
_refine_ls_abs_structure_Flack 0.0(6)
_refine_ls_extinction_coef 0.095(6)
_refine_ls_extinction_expression Fc^*^=kFc[1+0.001xFc^2^\l^3^/sin(2\q)]^-1/4^
_refine_ls_extinction_method SHELXL
_refine_ls_goodness_of_fit_ref 1.471
_refine_ls_hydrogen_treatment none
_refine_ls_matrix_type full
_refine_ls_number_parameters 10
_refine_ls_number_reflns 263
_refine_ls_number_restraints 0
_refine_ls_restrained_S_all 1.471
_refine_ls_R_factor_all 0.0355
_refine_ls_R_factor_gt 0.0335
_refine_ls_shift/su_max 0.000
_refine_ls_shift/su_mean 0.000
_refine_ls_structure_factor_coef Fsqd
_refine_ls_weighting_details 'calc w=1/[\s^2^(Fo^2^)+(0.0419P)^2^+0.0000P] where P=(Fo^2^+2Fc^2^)/3'
_refine_ls_weighting_scheme calc
_refine_ls_wR_factor_gt 0.0850
_refine_ls_wR_factor_ref 0.0861
_reflns_number_gt 238
_reflns_number_total 263
_reflns_threshold_expression I>2\s(I)
_cod_data_source_file ic062277rsi20061129_040851_2.cif
_cod_data_source_block ZrSn1.3Sb0.7
_cod_original_sg_symbol_Hall 'P 64 2c (0 0 -1)'
_cod_original_formula_sum 'Sb0.70 Sn1.30 Zr'
_cod_database_code 4307799

loop_
_symmetry_equiv_pos_as_xyz
'x, y, z'
'-y, x-y, z+1/3'
'-x+y, -x, z+2/3'
'-x, -y, z'
'y, -x+y, z+1/3'
'x-y, x, z+2/3'
'y, x, -z+1/3'
'x-y, -y, -z'
'-x, -x+y, -z+2/3'
'-y, -x, -z+1/3'
'-x+y, y, -z'
'x, x-y, -z+2/3'

loop_
_atom_site_label
_atom_site_type_symbol
_atom_site_fract_x
_atom_site_fract_y
_atom_site_fract_z
_atom_site_U_iso_or_equiv
_atom_site_adp_type
_atom_site_occupancy
_atom_site_symmetry_multiplicity
_atom_site_calc_flag
_atom_site_refinement_flags
_atom_site_disorder_assembly
_atom_site_disorder_group
Zr Zr 0.5000 0.0000 0.0000 0.0059(3) Uani 1 4 d S . .
Sn Sn 0.16699(3) 0.33398(5) 0.0000 0.0065(2) Uani 0.65 2 d SP . .
Sb Sb 0.16699(3) 0.33398(5) 0.0000 0.0065(2) Uani 0.35 2 d SP . .

loop_
_atom_site_aniso_label
_atom_site_aniso_U_11
_atom_site_aniso_U_22
_atom_site_aniso_U_33
_atom_site_aniso_U_23
_atom_site_aniso_U_13
_atom_site_aniso_U_12
Zr 0.0062(4) 0.0101(5) 0.0029(5) 0.000 0.000 0.0050(2)
Sn 0.0070(3) 0.0101(4) 0.0034(4) 0.000 0.00026(7) 0.00503(18)
Sb 0.0070(3) 0.0101(4) 0.0034(4) 0.000 0.00026(7) 0.00503(18)

loop_
_atom_type_symbol
_atom_type_description
_atom_type_scat_dispersion_real
_atom_type_scat_dispersion_imag
_atom_type_scat_source
Zr Zr -2.9673 0.5597 'International Tables Vol C Tables 4.2.6.8 and 6.1.1.4'
Sn Sn -0.6537 1.4246 'International Tables Vol C Tables 4.2.6.8 and 6.1.1.4'
Sb Sb -0.5866 1.5461 'International Tables Vol C Tables 4.2.6.8 and 6.1.1.4'

loop_
_geom_angle_atom_site_label_1
_geom_angle_atom_site_label_2
_geom_angle_atom_site_label_3
_geom_angle
_geom_angle_site_symmetry_1
_geom_angle_site_symmetry_3
_geom_angle_publ_flag
Sb Zr Sn 0.0 3_554 3_554 ?
Sb Zr Sb 125.388(9) 3_554 5 ?
Sn Zr Sb 125.388(9) 3_554 5 ?
Sb Zr Sb 149.161(6) 3_554 2_655 ?
Sn Zr Sb 149.161(6) 3_554 2_655 ?
Sb Zr Sb 64.042(7) 5 2_655 ?
Sb Zr Sn 125.388(9) 3_554 5 ?
Sn Zr Sn 125.388(9) 3_554 5 ?
Sb Zr Sn 0.000(10) 5 5 ?
Sb Zr Sn 64.042(7) 2_655 5 ?
Sb Zr Sn 149.161(6) 3_554 2_655 ?
Sn Zr Sn 149.161(6) 3_554 2_655 ?
Sb Zr Sn 64.042(7) 5 2_655 ?
Sb Zr Sn 0.000(5) 2_655 2_655 ?
Sn Zr Sn 64.042(7) 5 2_655 ?
Sb Zr Sb 64.042(7) 3_554 6_654 ?
Sn Zr Sb 64.042(7) 3_554 6_654 ?
Sb Zr Sb 149.161(6) 5 6_654 ?
Sb Zr Sb 125.388(9) 2_655 6_654 ?
Sn Zr Sb 149.161(6) 5 6_654 ?
Sn Zr Sb 125.388(9) 2_655 6_654 ?
Sb Zr Sn 64.042(7) 3_554 6_654 ?
Sn Zr Sn 64.042(7) 3_554 6_654 ?
Sb Zr Sn 149.161(6) 5 6_654 ?
Sb Zr Sn 125.388(9) 2_655 6_654 ?
Sn Zr Sn 149.161(6) 5 6_654 ?
Sn Zr Sn 125.388(9) 2_655 6_654 ?
Sb Zr Sn 0.000(1) 6_654 6_654 ?
Sb Zr Sn 74.580(3) 3_554 1_545 ?
Sn Zr Sn 74.580(3) 3_554 1_545 ?
Sb Zr Sn 105.420(3) 5 1_545 ?
Sb Zr Sn 74.580(3) 2_655 1_545 ?
Sn Zr Sn 105.420(3) 5 1_545 ?
Sn Zr Sn 74.580(3) 2_655 1_545 ?
Sb Zr Sn 105.420(3) 6_654 1_545 ?
Sn Zr Sn 105.420(3) 6_654 1_545 ?
Sb Zr Sn 105.420(3) 3_554 4_665 ?
Sn Zr Sn 105.420(3) 3_554 4_665 ?
Sb Zr Sn 74.580(3) 5 4_665 ?
Sb Zr Sn 105.420(3) 2_655 4_665 ?
Sn Zr Sn 74.580(3) 5 4_665 ?
Sn Zr Sn 105.420(3) 2_655 4_665 ?
Sb Zr Sn 74.580(3) 6_654 4_665 ?
Sn Zr Sn 74.580(3) 6_654 4_665 ?
Sn Zr Sn 180.000(5) 1_545 4_665 ?
Sb Zr Sb 105.420(3) 3_554 4_665 ?
Sn Zr Sb 105.420(3) 3_554 4_665 ?
Sb Zr Sb 74.580(3) 5 4_665 ?
Sb Zr Sb 105.420(3) 2_655 4_665 ?
Sn Zr Sb 74.580(3) 5 4_665 ?
Sn Zr Sb 105.420(3) 2_655 4_665 ?
Sb Zr Sb 74.580(3) 6_654 4_665 ?
Sn Zr Sb 74.580(3) 6_654 4_665 ?
Sn Zr Sb 180.000(5) 1_545 4_665 ?
Sn Zr Sb 0.0 4_665 4_665 ?
Sb Zr Sb 74.580(3) 3_554 1_545 ?
Sn Zr Sb 74.580(3) 3_554 1_545 ?
Sb Zr Sb 105.420(3) 5 1_545 ?
Sb Zr Sb 74.580(3) 2_655 1_545 ?
Sn Zr Sb 105.420(3) 5 1_545 ?
Sn Zr Sb 74.580(3) 2_655 1_545 ?
Sb Zr Sb 105.420(3) 6_654 1_545 ?
Sn Zr Sb 105.420(3) 6_654 1_545 ?
Sn Zr Sb 0.000(5) 1_545 1_545 ?
Sn Zr Sb 180.000(5) 4_665 1_545 ?
Sb Zr Sb 180.000(5) 4_665 1_545 ?
Zr Sn Zr 149.345(9) 2 3_664 ?
Zr Sn Sb 125.239(6) 2 6_554 ?
Zr Sn Sb 64.117(6) 3_664 6_554 ?
Zr Sn Sn 125.239(6) 2 6_554 ?
Zr Sn Sn 64.117(6) 3_664 6_554 ?
Sb Sn Sn 0.0 6_554 6_554 ?
Zr Sn Sb 64.117(6) 2 5 ?
Zr Sn Sb 125.239(6) 3_664 5 ?
Sb Sn Sb 149.187(4) 6_554 5 ?
Sn Sn Sb 149.187(4) 6_554 5 ?
Zr Sn Sn 64.117(6) 2 5 ?
Zr Sn Sn 125.239(6) 3_664 5 ?
Sb Sn Sn 149.187(4) 6_554 5 ?
Sn Sn Sn 149.187(4) 6_554 5 ?
Sb Sn Sn 0.000(5) 5 5 ?
Zr Sn Zr 74.672(5) 2 1_565 ?
Zr Sn Zr 74.672(5) 3_664 1_565 ?
Sb Sn Zr 105.407(2) 6_554 1_565 ?
Sn Sn Zr 105.407(2) 6_554 1_565 ?
Sb Sn Zr 105.407(2) 5 1_565 ?
Sn Sn Zr 105.407(2) 5 1_565 ?
Zr Sn Sb 105.466(6) 2 4_665 ?
Zr Sn Sb 57.979(3) 3_664 4_665 ?
Sb Sn Sb 122.096(5) 6_554 4_665 ?
Sn Sn Sb 122.096(5) 6_554 4_665 ?
Sb Sn Sb 74.547(5) 5 4_665 ?
Sn Sn Sb 74.547(5) 5 4_665 ?
Zr Sn Sb 60.097(8) 1_565 4_665 ?
Zr Sn Sn 105.466(6) 2 4_665 ?
Zr Sn Sn 57.979(3) 3_664 4_665 ?
Sb Sn Sn 122.096(5) 6_554 4_665 ?
Sn Sn Sn 122.096(5) 6_554 4_665 ?
Sb Sn Sn 74.547(5) 5 4_665 ?
Sn Sn Sn 74.547(5) 5 4_665 ?
Zr Sn Sn 60.097(8) 1_565 4_665 ?
Sb Sn Sn 0.000(3) 4_665 4_665 ?
Zr Sn Sn 57.979(3) 2 4_565 ?
Zr Sn Sn 105.466(6) 3_664 4_565 ?
Sb Sn Sn 74.547(6) 6_554 4_565 ?
Sn Sn Sn 74.547(6) 6_554 4_565 ?
Sb Sn Sn 122.096(5) 5 4_565 ?
Sn Sn Sn 122.096(5) 5 4_565 ?
Zr Sn Sn 60.097(8) 1_565 4_565 ?
Sb Sn Sn 120.193(15) 4_665 4_565 ?
Sn Sn Sn 120.193(15) 4_665 4_565 ?
Zr Sn Sb 57.979(3) 2 4_565 ?
Zr Sn Sb 105.466(6) 3_664 4_565 ?
Sb Sn Sb 74.547(6) 6_554 4_565 ?
Sn Sn Sb 74.547(6) 6_554 4_565 ?
Sb Sn Sb 122.096(5) 5 4_565 ?
Sn Sn Sb 122.096(5) 5 4_565 ?
Zr Sn Sb 60.097(8) 1_565 4_565 ?
Sb Sn Sb 120.193(15) 4_665 4_565 ?
Sn Sn Sb 120.193(15) 4_665 4_565 ?
Sn Sn Sb 0.000(3) 4_565 4_565 ?
Zr Sn Zr 74.603(2) 2 1_455 ?
Zr Sn Zr 122.021(3) 3_664 1_455 ?
Sb Sn Zr 57.904(5) 6_554 1_455 ?
Sn Sn Zr 57.904(5) 6_554 1_455 ?
Sb Sn Zr 105.384(1) 5 1_455 ?
Sn Sn Zr 105.384(1) 5 1_455 ?
Zr Sn Zr 120.048(4) 1_565 1_455 ?
Sb Sn Zr 179.855(11) 4_665 1_455 ?
Sn Sn Zr 179.855(11) 4_665 1_455 ?
Sn Sn Zr 59.952(4) 4_565 1_455 ?
Sb Sn Zr 59.952(4) 4_565 1_455 ?

loop_
_geom_bond_atom_site_label_1
_geom_bond_atom_site_label_2
_geom_bond_distance
_geom_bond_site_symmetry_2
_geom_bond_publ_flag
Zr Sb 2.99921(19) 3_554 ?
Zr Sn 2.99921(19) 3_554 ?
Zr Sb 2.99921(19) 5 ?
Zr Sb 2.99921(19) 2_655 ?
Zr Sn 2.99921(19) 5 ?
Zr Sn 2.99921(19) 2_655 ?
Zr Sb 2.99921(19) 6_654 ?
Zr Sn 2.99921(19) 6_654 ?
Zr Sn 3.1805(3) 1_545 ?
Zr Sn 3.1805(3) 4_665 ?
Zr Sb 3.1805(3) 4_665 ?
Zr Sb 3.1805(3) 1_545 ?
Sn Zr 2.99921(19) 2 ?
Sn Zr 2.99921(19) 3_664 ?
Sn Sb 3.0017(2) 6_554 ?
Sn Sn 3.0017(2) 6_554 ?
Sn Sb 3.0017(2) 5 ?
Sn Sn 3.0017(2) 5 ?
Sn Zr 3.1805(3) 1_565 ?
Sn Sb 3.1805(3) 4_665 ?
Sn Sn 3.1805(3) 4_665 ?
Sn Sn 3.1805(3) 4_565 ?
Sn Sb 3.1805(3) 4_565 ?
Sn Zr 3.1852(3) 1_455 ?
